data_4037539
loop_
_publ_author_name
'Gupta, Ekta'
'Nair, Sindoori R.'
'Kant, Ruchir'
'Mohanan, Kishor'

_publ_section_title
;
 Additive-Free Three-Component Synthesis of Spiro-isoxazolidine-oxindoles
 Employing Trifluorodiazoethane.
;
_journal_issue 23
_journal_name_full 'The Journal of organic chemistry'
_journal_page_first 14811
_journal_page_last 14819
_journal_paper_doi 10.1021/acs.joc.8b02504
_journal_volume 83
_journal_year 2018
_chemical_compound_source 'see text'
_chemical_formula_moiety '2(C25 H20 F4 N2 O), C H4 Cl2'
_chemical_formula_sum 'C26.5 H22 F4 L N2 O'
_chemical_formula_weight 483.90
_space_group_IT_number 15
_space_group_name_Hall '-C 2yc'
_space_group_name_H-M_alt 'C 1 2/c 1'
_symmetry_cell_setting monoclinic
_symmetry_Int_Tables_number 15
_symmetry_space_group_name_Hall '-C 2yc'
_symmetry_space_group_name_H-M 'C 1 2/c 1'
_atom_sites_solution_hydrogens geom
_atom_sites_solution_primary direct
_atom_sites_solution_secondary difmap
_cell_angle_alpha 90
_cell_angle_beta 90.669(15)
_cell_angle_gamma 90
_cell_formula_units_Z 8
_cell_length_a 19.146(16)
_cell_length_b 10.517(8)
_cell_length_c 23.277(17)
_cell_measurement_reflns_used 1539
_cell_measurement_temperature 293(2)
_cell_measurement_theta_max 25.4
_cell_measurement_theta_min 3.4
_cell_volume 4687(6)
_computing_cell_refinement
;
CrystalClear-SM Expert 2.1 b24 (Rigaku, 2012)
;
_computing_data_collection
;
CrystalClear-SM Expert 2.1 b24 (Rigaku, 2012)
;
_computing_data_reduction
;
CrystalClear-SM Expert 2.1 b24 (Rigaku, 2012)
;
_computing_molecular_graphics 'SHELXTL (Bruker, 1997)'
_computing_publication_material 'PLATON (Spek, 2003)'
_computing_structure_refinement 'SHELXL-97 (Sheldrick, 1997)'
_computing_structure_solution 'SHELXS-97 (Sheldrick, 1990)'
_diffrn_ambient_temperature 293(2)
_diffrn_detector CCD
_diffrn_detector_area_resol_mean 28.5714
_diffrn_measured_fraction_theta_full 0.930
_diffrn_measured_fraction_theta_max 0.930
_diffrn_measurement_device
;
AFC12 (Right): Kappa 3 circle
;
_diffrn_measurement_device_type
;
Rigaku Saturn724+ (4x4 bin mode)
;
_diffrn_measurement_method 'profile data from \w-scans'
_diffrn_measurement_specimen_support Fiber
_diffrn_radiation_monochromator Confocal
_diffrn_radiation_type 'Mo K\a'
_diffrn_radiation_wavelength 0.71075
_diffrn_reflns_av_R_equivalents 0.1065
_diffrn_reflns_av_sigmaI/netI 0.1024
_diffrn_reflns_limit_h_max 20
_diffrn_reflns_limit_h_min -22
_diffrn_reflns_limit_k_max 12
_diffrn_reflns_limit_k_min -12
_diffrn_reflns_limit_l_max 28
_diffrn_reflns_limit_l_min -21
_diffrn_reflns_number 11668
_diffrn_reflns_theta_full 25.39
_diffrn_reflns_theta_max 25.39
_diffrn_reflns_theta_min 3.44
_diffrn_source MicroMax003_Mo
_diffrn_source_current 0.6
_diffrn_source_power 0.0
_diffrn_source_voltage 50.0
_exptl_absorpt_coefficient_mu 0.216
_exptl_absorpt_correction_T_max 0.964
_exptl_absorpt_correction_T_min 0.928
_exptl_absorpt_correction_type multi-scan
_exptl_absorpt_process_details 'REQAB (Rigaku, 1998)'
_exptl_crystal_colour Colorless
_exptl_crystal_density_diffrn 1.372
_exptl_crystal_density_method 'Not Measured'
_exptl_crystal_description Block
_exptl_crystal_F_000 2000
_exptl_crystal_size_max 0.350
_exptl_crystal_size_mid 0.200
_exptl_crystal_size_min 0.170
_refine_diff_density_max 0.272
_refine_diff_density_min -0.247
_refine_diff_density_rms 0.068
_refine_ls_extinction_method none
_refine_ls_goodness_of_fit_ref 0.919
_refine_ls_hydrogen_treatment mixed
_refine_ls_matrix_type full
_refine_ls_number_parameters 311
_refine_ls_number_reflns 4011
_refine_ls_number_restraints 0
_refine_ls_restrained_S_all 0.919
_refine_ls_R_factor_all 0.1644
_refine_ls_R_factor_gt 0.0845
_refine_ls_shift/su_max 0.000
_refine_ls_shift/su_mean 0.000
_refine_ls_structure_factor_coef Fsqd
_refine_ls_weighting_details 'calc w=1/[\s^2^(Fo^2^)+(0.1285P)^2^+0.0000P] where P=(Fo^2^+2Fc^2^)/3'
_refine_ls_weighting_scheme calc
_refine_ls_wR_factor_gt 0.2074
_refine_ls_wR_factor_ref 0.2435
_reflns_number_gt 1760
_reflns_number_total 4011
_reflns_threshold_expression >2sigma(I)
_cod_data_source_file jo8b02504_si_003.cif
_cod_data_source_block xxx
_cod_depositor_comments
;
The following automatic conversions were performed:

data item '_exptl_absorpt_correction_type' value 'Multi-scan' was
changed to 'multi-scan' in accordance with the
/home/saulius/struct/COD-crude-data/automatic-downloads/DataCite-retrospective/ACS/depositions/lib/dictionaries/cif_core.dic
dictionary named 'cif_core.dic' version 2.4.2 last updated on
2011-04-26.

data item '_symmetry_cell_setting' value 'Monoclinic' was changed to
'monoclinic' in accordance with the
/home/saulius/struct/COD-crude-data/automatic-downloads/DataCite-retrospective/ACS/depositions/lib/dictionaries/cif_core.dic
dictionary named 'cif_core.dic' version 2.4.2 last updated on
2011-04-26.

Automatic conversion script
Id: cif_fix_values 6909 2019-04-08 15:41:33Z antanas 
;
_cod_original_sg_symbol_H-M 'C 2/c'
_cod_original_formula_sum 'C25.50 H22 CL F4 N2 O'
_cod_database_code 4037539

loop_
_symmetry_equiv_pos_site_id
_symmetry_equiv_pos_as_xyz
1 x,y,z
2 -x,y,1/2-z
3 -x,-y,-z
4 x,-y,1/2+z
5 1/2+x,1/2+y,z
6 1/2-x,1/2+y,1/2-z
7 1/2-x,1/2-y,-z
8 1/2+x,1/2-y,1/2+z

loop_
_atom_site_aniso_label
_atom_site_aniso_U_11
_atom_site_aniso_U_22
_atom_site_aniso_U_33
_atom_site_aniso_U_23
_atom_site_aniso_U_13
_atom_site_aniso_U_12
F1 0.124(3) 0.082(2) 0.073(2) 0.0097(15) 0.0150(18) 0.0117(19)
F2 0.073(3) 0.102(3) 0.146(3) 0.024(2) -0.022(2) -0.029(2)
F3 0.115(3) 0.120(3) 0.138(3) 0.007(2) 0.063(3) -0.027(2)
F4 0.111(3) 0.074(2) 0.147(3) 0.042(2) 0.006(2) -0.022(2)
O1 0.060(2) 0.058(2) 0.075(2) 0.0041(16) 0.0086(17) 0.0052(17)
N1 0.063(4) 0.064(3) 0.072(3) -0.004(2) -0.005(3) 0.012(2)
N2 0.055(3) 0.056(2) 0.062(2) -0.0018(18) 0.0082(19) 0.0004(19)
C1 0.066(4) 0.057(3) 0.086(4) -0.008(3) 0.001(3) 0.008(3)
C2 0.078(4) 0.068(3) 0.078(4) -0.005(3) 0.017(3) 0.007(3)
C3 0.089(5) 0.055(3) 0.059(3) -0.002(2) 0.006(3) 0.002(3)
C4 0.060(3) 0.051(3) 0.069(3) -0.009(2) -0.001(3) 0.005(2)
C5 0.055(3) 0.048(2) 0.062(3) -0.007(2) -0.004(2) -0.001(2)
C6 0.051(3) 0.052(3) 0.064(3) -0.003(2) -0.006(2) -0.001(2)
C7 0.039(3) 0.051(3) 0.071(3) -0.004(2) 0.001(2) -0.002(2)
C8 0.055(3) 0.060(3) 0.071(3) 0.008(2) 0.001(2) -0.006(2)
C9 0.069(4) 0.045(3) 0.071(3) 0.006(2) -0.003(3) -0.012(2)
C10 0.062(3) 0.036(2) 0.075(3) 0.008(2) -0.006(3) 0.002(2)
C11 0.064(4) 0.051(3) 0.059(3) -0.009(2) -0.002(3) -0.001(2)
C12 0.049(3) 0.045(3) 0.062(3) 0.001(2) 0.001(2) 0.000(2)
C13 0.066(4) 0.049(3) 0.060(3) 0.006(2) -0.006(2) 0.001(2)
C14 0.064(3) 0.048(3) 0.070(3) 0.002(2) -0.003(3) -0.009(2)
C15 0.060(4) 0.066(3) 0.064(3) -0.010(2) 0.003(3) -0.013(3)
C16 0.081(4) 0.085(4) 0.062(3) 0.008(3) -0.013(3) -0.015(3)
C17 0.070(4) 0.055(3) 0.070(3) 0.011(2) -0.005(3) -0.007(3)
C18 0.106(6) 0.098(5) 0.092(4) -0.009(3) -0.003(4) -0.025(4)
C19 0.066(4) 0.079(4) 0.089(4) 0.015(3) 0.000(3) -0.021(3)
C20 0.050(3) 0.075(3) 0.064(3) -0.003(2) 0.008(3) -0.010(3)
C21 0.056(4) 0.089(4) 0.094(4) -0.014(3) 0.014(3) -0.012(3)
C22 0.090(5) 0.102(5) 0.106(5) -0.011(4) 0.025(4) 0.021(4)
C23 0.119(7) 0.116(6) 0.094(5) -0.033(4) 0.024(5) -0.005(5)
C24 0.124(7) 0.118(6) 0.071(4) -0.016(4) 0.010(4) -0.029(5)
C25 0.075(4) 0.088(4) 0.068(3) -0.004(3) -0.001(3) -0.005(3)
Cl2 0.0943(17) 0.1421(18) 0.208(2) -0.0386(15) 0.0253(16) 0.0003(13)
C26 0.147(13) 0.143(11) 0.273(17) 0.0000 0.114(12) 0.0000

loop_
_atom_site_label
_atom_site_type_symbol
_atom_site_thermal_displace_type
_atom_site_fract_x
_atom_site_fract_y
_atom_site_fract_z
_atom_site_occupancy
_atom_site_U_iso_or_equiv
_atom_site_calc_flag
_atom_site_refinement_flags
F1 F Uani 0.21228(19) 0.9015(3) 0.06911(12) 1.000 0.0929(14) . .
F2 F Uani 0.0031(2) 0.6447(3) 0.32637(17) 1.000 0.1072(17) . .
F3 F Uani 0.0102(2) 0.7019(4) 0.41415(16) 1.000 0.1239(17) . .
F4 F Uani 0.0613(2) 0.5314(3) 0.38661(15) 1.000 0.1106(16) . .
O1 O Uani 0.10006(17) 0.9771(3) 0.25898(12) 1.000 0.0643(12) . .
N1 N Uani 0.2694(3) 0.6340(4) 0.26853(19) 1.000 0.0664(19) . .
N2 N Uani 0.0972(2) 0.8541(3) 0.34032(15) 1.000 0.0576(14) . .
C1 C Uani 0.3057(3) 0.7185(4) 0.1770(2) 1.000 0.070(2) . .
C2 C Uani 0.2916(3) 0.7825(5) 0.1268(2) 1.000 0.075(2) . .
C3 C Uani 0.2271(3) 0.8389(4) 0.1197(2) 1.000 0.068(2) . .
C4 C Uani 0.1769(3) 0.8320(4) 0.16094(19) 1.000 0.0600(17) . .
C5 C Uani 0.1909(3) 0.7681(4) 0.21213(19) 1.000 0.0550(16) . .
C6 C Uani 0.1351(3) 0.7530(4) 0.25679(18) 1.000 0.0557(17) . .
C7 C Uani 0.1100(2) 0.8751(4) 0.2836(2) 1.000 0.0537(17) . .
C8 C Uani 0.1136(3) 0.7230(4) 0.3587(2) 1.000 0.0620(17) . .
C9 C Uani 0.1539(3) 0.6671(4) 0.30850(19) 1.000 0.0617(19) . .
C10 C Uani 0.2329(3) 0.6556(4) 0.32216(19) 1.000 0.0577(16) . .
C11 C Uani 0.2560(3) 0.7080(4) 0.22050(19) 1.000 0.0580(19) . .
C12 C Uani 0.2655(2) 0.7607(4) 0.35917(19) 1.000 0.0520(17) . .
C13 C Uani 0.2756(3) 0.8856(4) 0.34024(19) 1.000 0.0584(19) . .
C14 C Uani 0.3063(3) 0.9745(4) 0.3758(2) 1.000 0.0607(17) . .
C15 C Uani 0.3285(3) 0.9474(4) 0.4312(2) 1.000 0.0633(19) . .
C16 C Uani 0.3187(3) 0.8219(5) 0.4500(2) 1.000 0.076(2) . .
C17 C Uani 0.2872(3) 0.7332(4) 0.4147(2) 1.000 0.0651(19) . .
C18 C Uani 0.3618(4) 1.0464(6) 0.4700(2) 1.000 0.099(3) . .
C19 C Uani 0.0459(3) 0.6522(5) 0.3713(3) 1.000 0.078(2) . .
C20 C Uani 0.0735(3) 0.9517(5) 0.3797(2) 1.000 0.0629(17) . .
C21 C Uani 0.0108(3) 1.0124(5) 0.3659(2) 1.000 0.080(2) . .
C22 C Uani -0.0116(4) 1.1115(6) 0.4024(3) 1.000 0.099(3) . .
C23 C Uani 0.0255(5) 1.1395(7) 0.4502(3) 1.000 0.110(3) . .
C24 C Uani 0.0862(5) 1.0762(7) 0.4641(3) 1.000 0.104(3) . .
C25 C Uani 0.1103(3) 0.9817(5) 0.4271(2) 1.000 0.077(2) . .
Cl2 Cl Uani 0.43577(12) 0.8489(2) 0.28214(10) 1.000 0.1480(11) . .
C26 C Uani 0.50000 0.7654(13) 0.25000 1.000 0.187(8) . .
H1 H Uiso 0.34940 0.68120 0.18230 1.000 0.0840 calc R
H1A H Uiso 0.310(3) 0.620(5) 0.274(2) 1.000 0.07(2) . .
H2 H Uiso 0.32490 0.78780 0.09820 1.000 0.0900 calc R
H4 H Uiso 0.13360 0.86980 0.15470 1.000 0.0720 calc R
H6 H Uiso 0.09460 0.71420 0.23750 1.000 0.0670 calc R
H8 H Uiso 0.14340 0.72480 0.39320 1.000 0.0740 calc R
H9 H Uiso 0.13570 0.58170 0.30070 1.000 0.0740 calc R
H11 H Uiso 0.23840 0.57700 0.34440 1.000 0.0690 calc R
H13 H Uiso 0.26140 0.90860 0.30330 1.000 0.0700 calc R
H14 H Uiso 0.31240 1.05660 0.36190 1.000 0.0730 calc R
H16 H Uiso 0.33360 0.79840 0.48670 1.000 0.0910 calc R
H17 H Uiso 0.28030 0.65150 0.42880 1.000 0.0780 calc R
H18A H Uiso 0.37150 1.00950 0.50700 1.000 0.1480 calc R
H18B H Uiso 0.33040 1.11680 0.47430 1.000 0.1480 calc R
H18C H Uiso 0.40450 1.07560 0.45340 1.000 0.1480 calc R
H21 H Uiso -0.01540 0.98850 0.33380 1.000 0.0950 calc R
H22 H Uiso -0.05180 1.15730 0.39340 1.000 0.1190 calc R
H23 H Uiso 0.00960 1.20330 0.47440 1.000 0.1310 calc R
H24 H Uiso 0.11090 1.09600 0.49750 1.000 0.1250 calc R
H25 H Uiso 0.15190 0.93950 0.43540 1.000 0.0930 calc R
H26A H Uiso 0.52150 0.71070 0.27870 0.500 0.2250 calc .
H26B H Uiso 0.47850 0.71070 0.22130 0.500 0.2250 calc .
H26C H Uiso 0.513(4) 0.847(7) 0.299(3) 1.000 0.14(2) . .

loop_
_atom_type_symbol
_atom_type_description
_atom_type_scat_dispersion_real
_atom_type_scat_dispersion_imag
_atom_type_scat_source
O O 0.0106 0.0060 'International Tables Vol C Tables 4.2.6.8 and 6.1.1.4'
N N 0.0061 0.0033 'International Tables Vol C Tables 4.2.6.8 and 6.1.1.4'
F F 0.0171 0.0103 'International Tables Vol C Tables 4.2.6.8 and 6.1.1.4'
Cl Cl 0.1484 0.1585 'International Tables Vol C Tables 4.2.6.8 and 6.1.1.4'
H H 0.0000 0.0000 'International Tables Vol C Tables 4.2.6.8 and 6.1.1.4'
C C 0.0033 0.0016 'International Tables Vol C Tables 4.2.6.8 and 6.1.1.4'

loop_
_geom_angle_atom_site_label_1
_geom_angle_atom_site_label_2
_geom_angle_atom_site_label_3
_geom_angle
_geom_angle_site_symmetry_1
_geom_angle_site_symmetry_3
_geom_angle_publ_flag
C26 Cl2 H26C 53(3) . . no
C10 N1 C11 121.3(4) . . yes
C7 N2 C8 113.1(3) . . yes
C7 N2 C20 123.9(3) . . yes
C8 N2 C20 123.0(4) . . yes
C11 N1 H1A 114(4) . . no
C10 N1 H1A 112(3) . . no
C2 C1 C11 121.7(5) . . no
C1 C2 C3 118.7(5) . . no
C2 C3 C4 121.9(4) . . no
F1 C3 C4 119.1(5) . . yes
F1 C3 C2 119.0(4) . . yes
C3 C4 C5 119.8(5) . . no
C4 C5 C11 119.8(5) . . no
C6 C5 C11 119.4(4) . . no
C4 C5 C6 120.7(5) . . no
C5 C6 C7 115.3(4) . . no
C7 C6 C9 104.4(3) . . no
C5 C6 C9 116.0(4) . . no
O1 C7 N2 124.3(4) . . yes
O1 C7 C6 126.7(4) . . yes
N2 C7 C6 108.9(3) . . yes
N2 C8 C19 109.5(4) . . yes
C9 C8 C19 113.4(4) . . no
N2 C8 C9 104.2(4) . . yes
C6 C9 C10 115.1(4) . . no
C8 C9 C10 112.0(4) . . no
C6 C9 C8 104.9(4) . . no
N1 C10 C9 108.3(4) . . yes
C9 C10 C12 116.8(4) . . no
N1 C10 C12 113.5(4) . . yes
N1 C11 C5 121.3(5) . . yes
N1 C11 C1 120.5(5) . . yes
C1 C11 C5 118.1(4) . . no
C10 C12 C17 119.4(4) . . no
C10 C12 C13 123.9(4) . . no
C13 C12 C17 116.7(4) . . no
C12 C13 C14 120.5(4) . . no
C13 C14 C15 123.1(4) . . no
C14 C15 C16 116.3(4) . . no
C14 C15 C18 122.5(4) . . no
C16 C15 C18 121.2(4) . . no
C15 C16 C17 120.7(4) . . no
C12 C17 C16 122.7(4) . . no
F2 C19 C8 113.4(5) . . yes
F2 C19 F4 106.5(4) . . yes
F4 C19 C8 109.0(4) . . yes
F3 C19 F4 106.6(5) . . yes
F3 C19 C8 113.5(5) . . yes
F2 C19 F3 107.4(5) . . yes
C21 C20 C25 121.7(5) . . no
N2 C20 C21 116.9(4) . . yes
N2 C20 C25 121.4(5) . . yes
C20 C21 C22 117.7(5) . . no
C21 C22 C23 119.8(7) . . no
C22 C23 C24 121.7(7) . . no
C23 C24 C25 118.9(7) . . no
C20 C25 C24 120.1(6) . . no
C2 C1 H1 119.00 . . no
C11 C1 H1 119.00 . . no
C3 C2 H2 121.00 . . no
C1 C2 H2 121.00 . . no
C3 C4 H4 120.00 . . no
C5 C4 H4 120.00 . . no
C7 C6 H6 107.00 . . no
C9 C6 H6 107.00 . . no
C5 C6 H6 107.00 . . no
C9 C8 H8 110.00 . . no
C19 C8 H8 110.00 . . no
N2 C8 H8 110.00 . . no
C8 C9 H9 108.00 . . no
C10 C9 H9 108.00 . . no
C6 C9 H9 108.00 . . no
C9 C10 H11 106.00 . . no
C12 C10 H11 106.00 . . no
N1 C10 H11 106.00 . . no
C14 C13 H13 120.00 . . no
C12 C13 H13 120.00 . . no
C13 C14 H14 118.00 . . no
C15 C14 H14 119.00 . . no
C17 C16 H16 120.00 . . no
C15 C16 H16 120.00 . . no
C12 C17 H17 119.00 . . no
C16 C17 H17 119.00 . . no
C15 C18 H18A 109.00 . . no
C15 C18 H18B 109.00 . . no
H18A C18 H18B 109.00 . . no
H18A C18 H18C 110.00 . . no
H18B C18 H18C 109.00 . . no
C15 C18 H18C 110.00 . . no
C20 C21 H21 121.00 . . no
C22 C21 H21 121.00 . . no
C21 C22 H22 120.00 . . no
C23 C22 H22 120.00 . . no
C24 C23 H23 119.00 . . no
C22 C23 H23 119.00 . . no
C23 C24 H24 121.00 . . no
C25 C24 H24 120.00 . . no
C24 C25 H25 120.00 . . no
C20 C25 H25 120.00 . . no
Cl2 C26 Cl2 117.5(8) . 2_655 yes
Cl2 C26 H26A 108.00 . . no
Cl2 C26 H26B 108.00 . . no
H26A C26 H26B 107.00 . . no
Cl2 C26 H26A 108.00 2_655 . no
Cl2 C26 H26B 108.00 2_655 . no

loop_
_geom_bond_atom_site_label_1
_geom_bond_atom_site_label_2
_geom_bond_distance
_geom_bond_publ_flag
Cl2 C26 1.693(8) yes
Cl2 H26C 1.53(8) no
F1 C3 1.376(6) yes
F2 C19 1.323(8) yes
F3 C19 1.323(8) yes
F4 C19 1.351(6) yes
O1 C7 1.230(5) yes
N1 C11 1.384(6) yes
N1 C10 1.456(7) yes
N2 C20 1.452(6) yes
N2 C7 1.364(6) yes
N2 C8 1.476(6) yes
N1 H1A 0.80(6) no
C1 C11 1.402(7) no
C1 C2 1.373(7) no
C2 C3 1.378(8) no
C3 C4 1.368(7) no
C4 C5 1.391(6) no
C5 C11 1.409(8) no
C5 C6 1.508(7) no
C6 C7 1.509(6) no
C6 C9 1.544(6) no
C8 C19 1.526(8) no
C8 C9 1.526(7) no
C9 C10 1.547(8) no
C10 C12 1.530(6) no
C12 C17 1.384(7) no
C12 C13 1.400(6) no
C13 C14 1.376(7) no
C14 C15 1.383(7) no
C15 C18 1.514(8) no
C15 C16 1.404(7) no
C16 C17 1.378(7) no
C20 C21 1.394(8) no
C20 C25 1.340(7) no
C21 C22 1.414(9) no
C22 C23 1.346(11) no
C23 C24 1.375(13) no
C24 C25 1.397(9) no
C1 H1 0.9300 no
C2 H2 0.9300 no
C4 H4 0.9300 no
C6 H6 0.9800 no
C8 H8 0.9800 no
C9 H9 0.9800 no
C10 H11 0.9800 no
C13 H13 0.9300 no
C14 H14 0.9300 no
C16 H16 0.9300 no
C17 H17 0.9300 no
C18 H18A 0.9600 no
C18 H18C 0.9600 no
C18 H18B 0.9600 no
C21 H21 0.9300 no
C22 H22 0.9300 no
C23 H23 0.9300 no
C24 H24 0.9300 no
C25 H25 0.9300 no
C26 H26A 0.9700 no
C26 H26B 0.9700 no

loop_
_geom_contact_atom_site_label_1
_geom_contact_atom_site_label_2
_geom_contact_distance
_geom_contact_site_symmetry_2
_geom_contact_publ_flag
Cl2 C13 3.388(7) . no
Cl2 C14 3.573(6) . no
F2 C6 3.225(7) . no
F2 C7 3.332(6) . no
F2 N2 2.861(5) . no
F3 C20 3.006(7) . no
F3 N2 2.891(6) . no
F1 H24 2.5400 4_574 no
F1 H17 2.6300 6_555 no
F2 H6 2.8200 . no
F2 H9 2.7000 . no
F2 H6 2.4900 2_555 no
F3 H18C 2.6000 5_445 no
F3 H23 2.8100 3_576 no
F4 H9 2.5200 . no
F4 H18A 2.8100 7_566 no
O1 C21 3.058(6) . no
O1 C4 3.127(6) . no
O1 N1 3.069(7) 6_555 no
O1 H21 2.6900 2_555 no
O1 H26A 2.9200 5_455 no
O1 H1 2.7200 6_555 no
O1 H1A 2.42(6) 6_555 no
O1 H26B 2.9200 6_555 no
O1 H4 2.7600 . no
O1 H21 2.8300 . no
N1 O1 3.069(7) 6_545 no
N2 C12 3.392(6) . no
N2 C13 3.432(7) . no
N2 F2 2.861(5) . no
N2 F3 2.891(6) . no
C1 C14 3.554(7) 6_545 no
C4 O1 3.127(6) . no
C5 C13 3.597(7) . no
C6 C13 3.582(8) . no
C6 F2 3.225(7) . no
C7 C13 3.421(7) . no
C7 F2 3.332(6) . no
C8 C13 3.572(8) . no
C8 C17 3.558(8) . no
C11 C14 3.524(7) 6_545 no
C11 C13 3.373(7) . no
C12 N2 3.392(6) . no
C13 C11 3.373(7) . no
C13 C6 3.582(8) . no
C13 C7 3.421(7) . no
C13 N2 3.432(7) . no
C13 C5 3.597(7) . no
C13 C8 3.572(8) . no
C13 Cl2 3.388(7) . no
C14 C1 3.554(7) 6_555 no
C14 C11 3.524(7) 6_555 no
C14 Cl2 3.573(6) . no
C17 C8 3.558(8) . no
C20 F3 3.006(7) . no
C21 O1 3.058(6) . no
C1 H14 2.9600 6_545 no
C3 H14 3.0900 6_545 no
C3 H11 2.7200 6_555 no
C4 H14 2.9500 6_545 no
C4 H11 3.0500 6_555 no
C5 H14 2.8100 6_545 no
C5 H13 2.9100 . no
C7 H13 2.9500 . no
C7 H21 2.9400 . no
C7 H4 3.0400 . no
C8 H25 2.9800 . no
C11 H14 2.8100 6_545 no
C11 H13 2.8600 . no
C12 H8 2.5100 . no
C17 H8 2.7900 . no
C21 H26A 2.9200 5_455 no
C21 H26B 2.9200 6_555 no
C25 H8 2.8900 . no
H1 O1 2.7200 6_545 no
H1 H1A 2.3600 . no
H1A O1 2.42(5) 6_545 no
H1A H1 2.3600 . no
H4 O1 2.7600 . no
H4 C7 3.0400 . no
H6 F2 2.8200 . no
H6 F2 2.4900 2_555 no
H8 C25 2.8900 . no
H8 H25 2.4700 . no
H8 C17 2.7900 . no
H8 C12 2.5100 . no
H9 F2 2.7000 . no
H9 F4 2.5200 . no
H11 C3 2.7200 6_545 no
H11 H17 2.2500 . no
H11 C4 3.0500 6_545 no
H13 C7 2.9500 . no
H13 C11 2.8600 . no
H13 C5 2.9100 . no
H14 C4 2.9500 6_555 no
H14 C1 2.9600 6_555 no
H14 C3 3.0900 6_555 no
H14 C11 2.8100 6_555 no
H14 C5 2.8100 6_555 no
H16 H18A 2.3800 . no
H17 F1 2.6300 6_545 no
H17 H11 2.2500 . no
H18A H16 2.3800 . no
H18A F4 2.8100 7_566 no
H18C F3 2.6000 5_555 no
H21 O1 2.6900 2_555 no
H21 O1 2.8300 . no
H21 C7 2.9400 . no
H23 F3 2.8100 3_576 no
H24 F1 2.5400 4_575 no
H25 H8 2.4700 . no
H25 C8 2.9800 . no
H26A O1 2.9200 5_545 no
H26A C21 2.9200 5_545 no
H26B O1 2.9200 6_545 no
H26B C21 2.9200 6_545 no
H26C H26C 2.33(10) 2_655 no

loop_
_geom_hbond_atom_site_label_D
_geom_hbond_atom_site_label_H
_geom_hbond_atom_site_label_A
_geom_hbond_distance_DH
_geom_hbond_distance_HA
_geom_hbond_distance_DA
_geom_hbond_angle_DHA
_geom_hbond_site_symmetry_A
_geom_hbond_publ_flag
N1 H1A O1 0.80(6) 2.42(5) 3.069(7) 139(5) 6_545 yes
C6 H6 F2 0.9800 2.4900 3.453(7) 169.00 2_555 yes
C9 H9 F4 0.9800 2.5200 2.926(7) 104.00 . yes
C24 H24 F1 0.9300 2.5400 3.423(9) 158.00 4_575 yes

loop_
_geom_torsion_atom_site_label_1
_geom_torsion_atom_site_label_2
_geom_torsion_atom_site_label_3
_geom_torsion_atom_site_label_4
_geom_torsion
_geom_torsion_publ_flag
C10 N1 C11 C1 157.5(5) no
C11 N1 C10 C9 47.9(6) no
C11 N1 C10 C12 -83.6(6) no
C10 N1 C11 C5 -26.5(7) no
C8 N2 C20 C21 -124.9(5) no
C7 N2 C20 C25 -121.5(5) no
C20 N2 C7 C6 178.8(4) no
C7 N2 C8 C19 -110.0(5) no
C8 N2 C20 C25 55.1(7) no
C20 N2 C8 C19 73.1(6) no
C8 N2 C7 O1 179.9(4) no
C20 N2 C7 O1 -3.3(7) no
C8 N2 C7 C6 2.0(5) no
C7 N2 C8 C9 11.6(5) no
C20 N2 C8 C9 -165.3(4) no
C7 N2 C20 C21 58.6(6) no
C2 C1 C11 C5 -1.6(7) no
C2 C1 C11 N1 174.5(5) no
C11 C1 C2 C3 0.8(7) no
C1 C2 C3 C4 -0.5(7) no
C1 C2 C3 F1 -179.0(4) no
F1 C3 C4 C5 179.5(4) no
C2 C3 C4 C5 1.0(7) no
C3 C4 C5 C11 -1.7(7) no
C3 C4 C5 C6 -176.6(4) no
C4 C5 C6 C9 173.1(4) no
C11 C5 C6 C7 120.6(5) no
C11 C5 C6 C9 -1.8(6) no
C4 C5 C11 N1 -174.1(4) no
C4 C5 C11 C1 2.0(7) no
C4 C5 C6 C7 -64.6(6) no
C6 C5 C11 N1 0.9(7) no
C6 C5 C11 C1 176.9(4) no
C5 C6 C7 N2 -143.0(4) no
C7 C6 C9 C10 -102.6(4) no
C9 C6 C7 N2 -14.6(5) no
C5 C6 C9 C8 148.9(4) no
C9 C6 C7 O1 167.7(4) no
C5 C6 C9 C10 25.4(5) no
C7 C6 C9 C8 20.9(5) no
C5 C6 C7 O1 39.2(7) no
C9 C8 C19 F3 -178.8(4) no
C9 C8 C19 F4 62.5(6) no
N2 C8 C9 C10 105.8(4) no
C19 C8 C9 C6 99.3(5) no
C19 C8 C9 C10 -135.2(4) no
N2 C8 C19 F3 -62.9(6) no
C9 C8 C19 F2 -55.9(6) no
N2 C8 C9 C6 -19.7(5) no
N2 C8 C19 F2 60.0(5) no
N2 C8 C19 F4 178.4(4) no
C6 C9 C10 N1 -45.7(5) no
C8 C9 C10 N1 -165.3(4) no
C8 C9 C10 C12 -35.7(5) no
C6 C9 C10 C12 83.9(5) no
N1 C10 C12 C13 56.9(6) no
C9 C10 C12 C13 -70.2(6) no
C9 C10 C12 C17 110.3(5) no
N1 C10 C12 C17 -122.6(5) no
C17 C12 C13 C14 0.6(7) no
C10 C12 C17 C16 178.2(5) no
C10 C12 C13 C14 -179.0(5) no
C13 C12 C17 C16 -1.4(7) no
C12 C13 C14 C15 -0.2(9) no
C13 C14 C15 C16 0.5(8) no
C13 C14 C15 C18 -179.6(6) no
C18 C15 C16 C17 178.8(6) no
C14 C15 C16 C17 -1.3(8) no
C15 C16 C17 C12 1.8(8) no
N2 C20 C21 C22 -177.3(5) no
C25 C20 C21 C22 2.7(8) no
N2 C20 C25 C24 179.9(5) no
C21 C20 C25 C24 -0.2(9) no
C20 C21 C22 C23 -3.5(9) no
C21 C22 C23 C24 1.7(11) no
C22 C23 C24 C25 0.9(12) no
C23 C24 C25 C20 -1.7(10) no
